data_4076931
loop_
_publ_author_name
'Zi, Guofu'
'Li, Hung-Wing'
'Xie, Zuowei'

_publ_section_title
;
 Synthesis, Structural Characterization, and Reactivity of
 Lanthanacarboranes Incorporating &#x201C;Carbons-Adjacent&#x201D;nido-
 andarachno-Carborane Anions of the C2B10System
;
_journal_issue 16
_journal_name_full Organometallics
_journal_page_first 3464
_journal_paper_doi 10.1021/om020299p
_journal_volume 21
_journal_year 2002
_chemical_formula_sum 'C60 H116 B20 Er Li5 O10'
_chemical_formula_weight 1415.69
_chemical_name_systematic
; 
 ? 
;
_space_group_IT_number 4
_symmetry_cell_setting monoclinic
_symmetry_space_group_name_Hall 'P 2yb'
_symmetry_space_group_name_H-M 'P 1 21 1'
_atom_sites_solution_hydrogens geom
_atom_sites_solution_primary direct
_atom_sites_solution_secondary difmap
_audit_creation_method SHELXL-97
_cell_angle_alpha 90.00
_cell_angle_beta 102.386(4)
_cell_angle_gamma 90.00
_cell_formula_units_Z 2
_cell_length_a 11.7437(18)
_cell_length_b 24.878(4)
_cell_length_c 13.357(2)
_cell_measurement_temperature 293(2)
_cell_volume 3811.5(10)
_computing_structure_refinement 'SHELXL-97 (Sheldrick, 1997)'
_computing_structure_solution 'SHELXS-97 (Sheldrick, 1990)'
_diffrn_ambient_temperature 293(2)
_diffrn_measured_fraction_theta_full 1.000
_diffrn_measured_fraction_theta_max 1.000
_diffrn_radiation_monochromator graphite
_diffrn_radiation_source 'fine-focus sealed tube'
_diffrn_radiation_type MoK\a
_diffrn_radiation_wavelength 0.71073
_diffrn_reflns_av_R_equivalents 0.1334
_diffrn_reflns_av_sigmaI/netI 0.2708
_diffrn_reflns_limit_h_max 13
_diffrn_reflns_limit_h_min -13
_diffrn_reflns_limit_k_max 26
_diffrn_reflns_limit_k_min -28
_diffrn_reflns_limit_l_max 15
_diffrn_reflns_limit_l_min -15
_diffrn_reflns_number 19244
_diffrn_reflns_theta_full 25.00
_diffrn_reflns_theta_max 25.00
_diffrn_reflns_theta_min 1.64
_exptl_absorpt_coefficient_mu 1.151
_exptl_absorpt_correction_T_max 1.0000
_exptl_absorpt_correction_T_min 0.7852
_exptl_absorpt_correction_type SADABS
_exptl_crystal_colour red
_exptl_crystal_density_diffrn 1.234
_exptl_crystal_density_method 'not measured'
_exptl_crystal_description prism
_exptl_crystal_F_000 1478
_exptl_crystal_size_max 0.50
_exptl_crystal_size_mid 0.15
_exptl_crystal_size_min 0.15
_refine_diff_density_max 0.224
_refine_diff_density_min -0.315
_refine_diff_density_rms 0.032
_refine_ls_abs_structure_details 'Flack H D (1983), Acta Cryst. A39, 876-881'
_refine_ls_abs_structure_Flack 0.000(7)
_refine_ls_extinction_method none
_refine_ls_goodness_of_fit_ref 0.882
_refine_ls_hydrogen_treatment mixed
_refine_ls_matrix_type full
_refine_ls_number_parameters 593
_refine_ls_number_reflns 10314
_refine_ls_number_restraints 138
_refine_ls_restrained_S_all 0.881
_refine_ls_R_factor_all 0.1731
_refine_ls_R_factor_gt 0.0740
_refine_ls_shift/su_max 0.143
_refine_ls_shift/su_mean 0.005
_refine_ls_structure_factor_coef Fsqd
_refine_ls_weighting_details 'calc w=1/[\s^2^(Fo^2^)+(0.0646P)^2^+0.0000P] where P=(Fo^2^+2Fc^2^)/3'
_refine_ls_weighting_scheme calc
_refine_ls_wR_factor_gt 0.1493
_refine_ls_wR_factor_ref 0.1878
_reflns_number_gt 4613
_reflns_number_total 10314
_reflns_threshold_expression >2sigma(I)
_cod_data_source_file om020299p.cif
_cod_data_source_block 11
_cod_original_sg_symbol_H-M P2(1)
_cod_database_code 4076931

loop_
_symmetry_equiv_pos_as_xyz
'x, y, z'
'-x, y+1/2, -z'

loop_
_atom_site_label
_atom_site_type_symbol
_atom_site_fract_x
_atom_site_fract_y
_atom_site_fract_z
_atom_site_U_iso_or_equiv
_atom_site_adp_type
_atom_site_occupancy
_atom_site_symmetry_multiplicity
_atom_site_calc_flag
_atom_site_refinement_flags
Er1 Er -0.290077(18) 0.68897(2) 0.858541(16) 0.06072(6) Uani 1 1 d D
B3 B -0.4573(5) 0.7191(2) 0.7103(5) 0.085(2) Uani 1 1 d .
H3 H -0.5230 0.6872 0.7065 0.102 Uiso 1 1 calc R
B4 B -0.3516(6) 0.7048(3) 0.6475(4) 0.085(3) Uani 1 1 d .
H4 H -0.3141 0.6650 0.6386 0.103 Uiso 1 1 calc R
B5 B -0.2007(5) 0.7340(2) 0.6898(4) 0.0490(18) Uani 1 1 d .
H5 H -0.1298 0.7042 0.7019 0.059 Uiso 1 1 calc R
B6 B -0.1963(5) 0.7750(2) 0.8019(4) 0.059(2) Uani 1 1 d .
H6 H -0.1589 0.7463 0.8628 0.071 Uiso 1 1 calc R
B7 B -0.4808(5) 0.7911(2) 0.6992(5) 0.073(2) Uani 1 1 d .
H7 H -0.5444 0.8224 0.7072 0.088 Uiso 1 1 calc R
B8 B -0.4463(5) 0.7555(2) 0.5991(5) 0.067(2) Uani 1 1 d .
H8 H -0.5141 0.7533 0.5282 0.080 Uiso 1 1 calc R
B9 B -0.2995(6) 0.7578(3) 0.5880(5) 0.077(3) Uani 1 1 d .
H9 H -0.2814 0.7536 0.5110 0.092 Uiso 1 1 calc R
B10 B -0.2169(5) 0.8003(2) 0.6821(4) 0.067(2) Uani 1 1 d .
H10 H -0.1471 0.8243 0.6606 0.080 Uiso 1 1 calc R
B11 B -0.2878(5) 0.8306(3) 0.7641(5) 0.068(2) Uani 1 1 d .
H11 H -0.3049 0.8718 0.7871 0.082 Uiso 1 1 calc R
B12 B -0.3628(5) 0.8166(2) 0.6400(5) 0.073(2) Uani 1 1 d .
H12 H -0.3881 0.8556 0.6027 0.088 Uiso 1 1 calc R
B23 B -0.1524(6) 0.6103(3) 0.8570(5) 0.102(3) Uani 1 1 d .
H23 H -0.0970 0.6260 0.8069 0.123 Uiso 1 1 calc R
B24 B -0.2875(5) 0.58507(18) 0.8004(6) 0.077(3) Uani 1 1 d .
H24 H -0.2669 0.6058 0.7337 0.092 Uiso 1 1 calc R
B25 B -0.4085(6) 0.5931(2) 0.8470(4) 0.067(2) Uani 1 1 d .
H25 H -0.4949 0.6122 0.8256 0.081 Uiso 1 1 calc R
B26 B -0.3718(6) 0.6224(3) 0.9734(5) 0.092(3) Uani 1 1 d .
H26 H -0.4033 0.6637 0.9560 0.110 Uiso 1 1 calc R
B27 B -0.1053(6) 0.5674(3) 0.9703(5) 0.082(3) Uani 1 1 d .
H27 H -0.0292 0.5559 1.0300 0.098 Uiso 1 1 calc R
B28 B -0.1773(6) 0.5402(3) 0.8591(5) 0.082(3) Uani 1 1 d .
H28 H -0.1261 0.5119 0.8233 0.099 Uiso 1 1 calc R
B29 B -0.3301(5) 0.5306(2) 0.8458(5) 0.076(3) Uani 1 1 d .
H29 H -0.3697 0.4963 0.7990 0.092 Uiso 1 1 calc R
B30 B -0.3755(5) 0.5528(2) 0.9644(5) 0.067(2) Uani 1 1 d .
H30 H -0.4431 0.5303 0.9923 0.080 Uiso 1 1 calc R
B31 B -0.2704(6) 0.5786(3) 1.0541(5) 0.080(3) Uani 1 1 d .
H31 H -0.1992 0.5734 1.1218 0.096 Uiso 1 1 calc R
B32 B -0.2357(6) 0.5259(3) 0.9743(4) 0.084(3) Uani 1 1 d .
H32 H -0.2126 0.4890 1.0197 0.101 Uiso 1 1 calc R
C1 C -0.3143(4) 0.78681(18) 0.8495(5) 0.203(3) Uani 1 1 d D
C2 C -0.4291(3) 0.76389(15) 0.8057(3) 0.0662(18) Uani 1 1 d D
C3 C -0.5110(4) 0.7637(2) 0.8859(4) 0.069(2) Uani 1 1 d .
H3A H -0.5911 0.7582 0.8498 0.083 Uiso 1 1 calc R
H3B H -0.4893 0.7340 0.9332 0.083 Uiso 1 1 calc R
C4 C -0.6002(5) 0.8400(2) 0.9638(4) 0.094(2) Uani 1 1 d .
H4A H -0.6742 0.8265 0.9365 0.112 Uiso 1 1 calc R
C5 C -0.5867(5) 0.8870(2) 1.0254(4) 0.096(2) Uani 1 1 d .
H5A H -0.6515 0.9037 1.0412 0.115 Uiso 1 1 calc R
C6 C -0.4771(6) 0.9076(2) 1.0618(4) 0.112(3) Uani 1 1 d .
H6A H -0.4671 0.9380 1.1032 0.135 Uiso 1 1 calc R
C7 C -0.3867(5) 0.8840(2) 1.0377(4) 0.090(2) Uani 1 1 d .
H7A H -0.3132 0.8988 1.0620 0.108 Uiso 1 1 calc R
C8 C -0.3952(5) 0.83973(19) 0.9797(4) 0.078(2) Uani 1 1 d .
C9 C -0.5031(5) 0.8147(2) 0.9447(4) 0.075(2) Uani 1 1 d .
C10 C -0.2896(4) 0.8072(2) 0.9595(3) 0.074(2) Uani 1 1 d .
H10A H -0.2208 0.8299 0.9716 0.089 Uiso 1 1 calc R
H10B H -0.2744 0.7770 1.0063 0.089 Uiso 1 1 calc R
C21 C -0.2447(3) 0.63743(18) 1.0193(3) 0.101(2) Uani 1 1 d D
C22 C -0.1385(3) 0.6341(2) 0.9732(4) 0.104(3) Uani 1 1 d D
C23 C -0.2248(4) 0.67422(19) 1.1179(4) 0.086(2) Uani 1 1 d .
H23A H -0.2545 0.7099 1.0976 0.104 Uiso 1 1 calc R
H23B H -0.2704 0.6599 1.1644 0.104 Uiso 1 1 calc R
C24 C -0.0699(5) 0.6805(3) 1.2825(4) 0.108(2) Uani 1 1 d .
H24A H -0.1298 0.6783 1.3179 0.129 Uiso 1 1 calc R
C25 C 0.0421(5) 0.6847(4) 1.3350(5) 0.195(3) Uani 1 1 d .
H25A H 0.0581 0.6888 1.4058 0.234 Uiso 1 1 calc R
C26 C 0.1287(5) 0.6829(4) 1.2862(4) 0.175(3) Uani 1 1 d .
H26A H 0.2052 0.6822 1.3237 0.210 Uiso 1 1 calc R
C27 C 0.1079(4) 0.6822(3) 1.1815(4) 0.133(2) Uani 1 1 d .
H27A H 0.1691 0.6851 1.1477 0.159 Uiso 1 1 calc R
C28 C -0.0071(4) 0.6769(2) 1.1258(3) 0.088(2) Uani 1 1 d .
C29 C -0.0955(4) 0.6795(3) 1.1771(3) 0.087(2) Uani 1 1 d .
C30 C -0.0388(4) 0.6739(3) 1.0089(3) 0.114(3) Uani 1 1 d .
H30A H -0.0620 0.7093 0.9811 0.137 Uiso 1 1 calc R
H30B H 0.0288 0.6627 0.9834 0.137 Uiso 1 1 calc R
O41 O -0.5561(3) 0.59017(12) 0.5689(3) 0.1187(15) Uiso 1 1 d D
C42 C -0.5986(3) 0.53830(16) 0.5885(5) 0.116(2) Uiso 1 1 d D
H42A H -0.5605 0.5259 0.6562 0.140 Uiso 1 1 calc R
H42B H -0.5837 0.5125 0.5383 0.140 Uiso 1 1 calc R
C43 C -0.7229(4) 0.54424(19) 0.5813(5) 0.171(3) Uiso 1 1 d D
H43A H -0.7412 0.5405 0.6485 0.205 Uiso 1 1 calc R
H43B H -0.7656 0.5170 0.5363 0.205 Uiso 1 1 calc R
C44 C -0.7546(4) 0.5983(2) 0.5398(5) 0.184(4) Uiso 1 1 d D
H44A H -0.8187 0.5964 0.4804 0.220 Uiso 1 1 calc R
H44B H -0.7776 0.6210 0.5911 0.220 Uiso 1 1 calc R
C45 C -0.6503(3) 0.6194(2) 0.5112(4) 0.135(3) Uiso 1 1 d D
H45A H -0.6547 0.6145 0.4384 0.162 Uiso 1 1 calc R
H45B H -0.6415 0.6574 0.5270 0.162 Uiso 1 1 calc R
O45 O -0.5695(3) 0.84983(14) 0.3913(3) 0.1168(15) Uiso 1 1 d D
C46 C -0.6737(4) 0.83599(18) 0.4241(5) 0.178(4) Uiso 1 1 d D
H46A H -0.6546 0.8244 0.4951 0.213 Uiso 1 1 calc R
H46B H -0.7126 0.8066 0.3829 0.213 Uiso 1 1 calc R
C47 C -0.7495(4) 0.88173(18) 0.4140(5) 0.166(3) Uiso 1 1 d D
H47A H -0.7655 0.8918 0.4798 0.199 Uiso 1 1 calc R
H47B H -0.8227 0.8743 0.3666 0.199 Uiso 1 1 calc R
C48 C -0.6844(4) 0.9250(2) 0.3738(5) 0.227(5) Uiso 1 1 d D
H48A H -0.7358 0.9453 0.3204 0.272 Uiso 1 1 calc R
H48B H -0.6491 0.9495 0.4281 0.272 Uiso 1 1 calc R
C49 C -0.5965(4) 0.89750(19) 0.3334(4) 0.177(4) Uiso 1 1 d D
H49A H -0.6254 0.8890 0.2615 0.212 Uiso 1 1 calc R
H49B H -0.5276 0.9198 0.3397 0.212 Uiso 1 1 calc R
O51 O -0.5086(6) 0.7679(2) 1.2130(3) 0.294(4) Uiso 1 1 d D
C52 C -0.5686(6) 0.72206(16) 1.1625(4) 0.180(4) Uiso 1 1 d D
H52A H -0.5479 0.7166 1.0968 0.216 Uiso 1 1 calc R
H52B H -0.6522 0.7275 1.1509 0.216 Uiso 1 1 calc R
C53 C -0.5349(6) 0.67612(18) 1.2276(3) 0.162(3) Uiso 1 1 d D
H53A H -0.6038 0.6575 1.2382 0.194 Uiso 1 1 calc R
H53B H -0.4900 0.6514 1.1950 0.194 Uiso 1 1 calc R
C54 C -0.4683(5) 0.69276(18) 1.3213(3) 0.149(2) Uiso 1 1 d D
H54A H -0.3900 0.6781 1.3321 0.179 Uiso 1 1 calc R
H54B H -0.5035 0.6813 1.3771 0.179 Uiso 1 1 calc R
C55 C -0.4661(4) 0.74912(14) 1.3152(3) 0.0648(15) Uiso 1 1 d D
H55A H -0.3867 0.7616 1.3395 0.078 Uiso 1 1 calc R
H55B H -0.5134 0.7642 1.3595 0.078 Uiso 1 1 calc R
O55 O 0.0927(3) 0.80759(12) 0.7654(2) 0.0983(13) Uiso 1 1 d D
C56 C 0.1343(5) 0.81584(17) 0.6734(3) 0.154(3) Uiso 1 1 d D
H56A H 0.2146 0.8281 0.6898 0.185 Uiso 1 1 calc R
H56B H 0.0874 0.8428 0.6309 0.185 Uiso 1 1 calc R
C57 C 0.1261(9) 0.76556(19) 0.6204(4) 0.040(3) Uiso 0.36 1 d PD
H57A H 0.0499 0.7615 0.5755 0.048 Uiso 0.36 1 calc PR
H57B H 0.1851 0.7630 0.5798 0.048 Uiso 0.36 1 calc PR
C58 C 0.1438(6) 0.72638(18) 0.6974(3) 0.150(3) Uiso 1 1 d D
H58A H 0.2234 0.7133 0.7104 0.181 Uiso 1 1 calc R
H58B H 0.0914 0.6963 0.6775 0.181 Uiso 1 1 calc R
C59 C 0.1201(5) 0.75254(16) 0.7874(3) 0.110(2) Uiso 1 1 d D
H59A H 0.0552 0.7349 0.8081 0.132 Uiso 1 1 calc R
H59B H 0.1878 0.7498 0.8434 0.132 Uiso 1 1 calc R
O61 O 0.0151(3) 0.86942(12) 0.9492(3) 0.1154(15) Uiso 1 1 d D
C62 C 0.0772(5) 0.8308(2) 1.0185(3) 0.148(3) Uiso 1 1 d D
H62A H 0.1604 0.8334 1.0219 0.177 Uiso 1 1 calc R
H62B H 0.0514 0.7947 0.9980 0.177 Uiso 1 1 calc R
C63 C 0.0505(6) 0.8443(2) 1.1150(3) 0.237(5) Uiso 1 1 d D
H63A H -0.0033 0.8182 1.1329 0.284 Uiso 1 1 calc R
H63B H 0.1210 0.8443 1.1685 0.284 Uiso 1 1 calc R
C64 C -0.0011(6) 0.8965(2) 1.1054(3) 0.174(4) Uiso 1 1 d D
H64A H 0.0524 0.9221 1.1454 0.209 Uiso 1 1 calc R
H64B H -0.0718 0.8960 1.1320 0.209 Uiso 1 1 calc R
C65 C -0.0283(5) 0.91301(18) 1.0001(3) 0.136(3) Uiso 1 1 d D
H65A H -0.1117 0.9175 0.9754 0.163 Uiso 1 1 calc R
H65B H 0.0106 0.9464 0.9906 0.163 Uiso 1 1 calc R
O65 O -0.0298(3) 0.92207(14) 0.7410(3) 0.1125(14) Uiso 1 1 d D
C66 C -0.1267(4) 0.95261(16) 0.6852(5) 0.142(3) Uiso 1 1 d D
H66A H -0.2002 0.9396 0.6978 0.171 Uiso 1 1 calc R
H66B H -0.1295 0.9523 0.6121 0.171 Uiso 1 1 calc R
C67 C -0.0980(4) 1.00532(19) 0.7291(6) 0.217(5) Uiso 1 1 d D
H67A H -0.1310 1.0331 0.6806 0.260 Uiso 1 1 calc R
H67B H -0.1282 1.0097 0.7908 0.260 Uiso 1 1 calc R
C68 C 0.0260(4) 1.00855(18) 0.7525(6) 0.184(4) Uiso 1 1 d D
H68A H 0.0524 1.0281 0.8161 0.220 Uiso 1 1 calc R
H68B H 0.0525 1.0276 0.6984 0.220 Uiso 1 1 calc R
C69 C 0.0736(4) 0.95491(16) 0.7624(5) 0.130(3) Uiso 1 1 d D
H69A H 0.1221 0.9485 0.7133 0.156 Uiso 1 1 calc R
H69B H 0.1190 0.9485 0.8311 0.156 Uiso 1 1 calc R
O71 O -0.1489(7) 0.6247(2) 1.4862(3) 0.098(4) Uiso 0.34 1 d PD
C72 C -0.2065(7) 0.57828(17) 1.4377(5) 0.261(6) Uiso 1 1 d D
H72A H -0.1881 0.5749 1.3705 0.313 Uiso 1 1 calc R
H72B H -0.2899 0.5841 1.4272 0.313 Uiso 1 1 calc R
C73 C -0.1796(7) 0.52883(18) 1.4901(5) 0.281(6) Uiso 1 1 d D
H73A H -0.1503 0.5027 1.4480 0.338 Uiso 1 1 calc R
H73B H -0.2470 0.5141 1.5116 0.338 Uiso 1 1 calc R
C74 C -0.0860(6) 0.54586(17) 1.5811(5) 0.193(4) Uiso 1 1 d D
H74A H -0.0936 0.5276 1.6435 0.231 Uiso 1 1 calc R
H74B H -0.0082 0.5402 1.5692 0.231 Uiso 1 1 calc R
C75 C -0.1146(4) 0.60193(13) 1.5828(3) 0.0620(14) Uiso 1 1 d D
H75A H -0.1770 0.6063 1.6194 0.074 Uiso 1 1 calc R
H75B H -0.0471 0.6213 1.6205 0.074 Uiso 1 1 calc R
O75 O -0.4867(3) 0.52413(14) 1.1866(2) 0.1142(15) Uiso 1 1 d D
C76 C -0.5455(5) 0.51930(19) 1.2674(3) 0.181(4) Uiso 1 1 d D
H76A H -0.6288 0.5191 1.2393 0.217 Uiso 1 1 calc R
H76B H -0.5278 0.5505 1.3117 0.217 Uiso 1 1 calc R
C77 C -0.5154(5) 0.4724(2) 1.3267(4) 0.185(4) Uiso 1 1 d D
H77A H -0.5831 0.4497 1.3239 0.222 Uiso 1 1 calc R
H77B H -0.4825 0.4815 1.3976 0.222 Uiso 1 1 calc R
C78 C -0.4270(5) 0.4448(2) 1.2791(4) 0.227(5) Uiso 1 1 d D
H78A H -0.3535 0.4411 1.3282 0.272 Uiso 1 1 calc R
H78B H -0.4541 0.4094 1.2543 0.272 Uiso 1 1 calc R
C79 C -0.4145(5) 0.47820(18) 1.1977(4) 0.164(3) Uiso 1 1 d D
H79A H -0.4324 0.4576 1.1346 0.197 Uiso 1 1 calc R
H79B H -0.3339 0.4897 1.2083 0.197 Uiso 1 1 calc R
O81 O -0.6592(3) 0.58091(12) 1.0200(3) 0.1139(15) Uiso 1 1 d D
C82 C -0.7075(5) 0.61830(17) 0.9419(3) 0.135(3) Uiso 1 1 d D
H82A H -0.6464 0.6364 0.9161 0.162 Uiso 1 1 calc R
H82B H -0.7541 0.6450 0.9676 0.162 Uiso 1 1 calc R
C83 C -0.7780(6) 0.58651(19) 0.8639(4) 0.212(4) Uiso 1 1 d D
H83A H -0.8571 0.6003 0.8482 0.254 Uiso 1 1 calc R
H83B H -0.7475 0.5879 0.8020 0.254 Uiso 1 1 calc R
C84 C -0.7775(7) 0.5348(2) 0.8979(3) 0.196(4) Uiso 1 1 d D
H84A H -0.7332 0.5123 0.8606 0.235 Uiso 1 1 calc R
H84B H -0.8567 0.5212 0.8854 0.235 Uiso 1 1 calc R
C85 C -0.7266(5) 0.53222(18) 1.0056(3) 0.135(3) Uiso 1 1 d D
H85A H -0.6775 0.5007 1.0224 0.162 Uiso 1 1 calc R
H85B H -0.7858 0.5321 1.0462 0.162 Uiso 1 1 calc R
O85 O -0.3085(3) 0.84710(13) 0.3665(3) 0.1234(15) Uiso 1 1 d D
C86 C -0.2623(4) 0.89709(19) 0.4015(5) 0.040(3) Uiso 0.40 1 d PD
H86A H -0.2607 0.9020 0.4739 0.048 Uiso 0.40 1 calc PR
H86B H -0.3053 0.9264 0.3628 0.048 Uiso 0.40 1 calc PR
C87 C -0.1485(4) 0.8924(2) 0.3827(7) 0.273(6) Uiso 1 1 d D
H87A H -0.1413 0.9152 0.3254 0.328 Uiso 1 1 calc R
H87B H -0.0917 0.9042 0.4425 0.328 Uiso 1 1 calc R
C88 C -0.1273(4) 0.8404(2) 0.3610(6) 0.230(5) Uiso 1 1 d D
H88A H -0.0911 0.8215 0.4233 0.276 Uiso 1 1 calc R
H88B H -0.0750 0.8389 0.3139 0.276 Uiso 1 1 calc R
C89 C -0.2352(4) 0.8160(2) 0.3161(5) 0.055(3) Uiso 0.39 1 d PD
H89A H -0.2366 0.7781 0.3329 0.066 Uiso 0.39 1 calc PR
H89B H -0.2550 0.8207 0.2423 0.066 Uiso 0.39 1 calc PR
Li2 Li -0.0362(10) 0.8506(4) 0.8027(8) 0.098(3) Uiso 1 1 d .
Li3 Li -0.4190(10) 0.8082(5) 0.4333(8) 0.101(4) Uiso 1 1 d .
Li1 Li -0.4430(9) 0.6272(4) 0.6802(7) 0.083(3) Uiso 1 1 d .
Li5 Li -0.4867(9) 0.5670(4) 1.0716(7) 0.083(3) Uiso 1 1 d .
Li4 Li -0.166(3) 0.6258(12) 1.391(2) 0.302(13) Uiso 1 1 d .

loop_
_atom_site_aniso_label
_atom_site_aniso_U_11
_atom_site_aniso_U_22
_atom_site_aniso_U_33
_atom_site_aniso_U_23
_atom_site_aniso_U_13
_atom_site_aniso_U_12
Er1 0.05394(10) 0.06070(10) 0.06512(10) 0.0000(3) 0.00744(8) -0.0014(3)
B3 0.084(4) 0.083(4) 0.102(4) -0.014(3) 0.051(3) -0.066(3)
B4 0.106(5) 0.069(6) 0.081(4) 0.002(3) 0.018(4) -0.002(4)
B5 0.043(3) 0.047(3) 0.048(3) 0.002(3) -0.010(3) 0.003(3)
B6 0.062(4) 0.074(4) 0.045(3) 0.023(3) 0.019(3) 0.002(3)
B7 0.068(4) 0.058(4) 0.095(5) -0.016(4) 0.020(4) -0.005(3)
B8 0.065(4) 0.062(4) 0.063(4) 0.015(3) -0.008(3) -0.011(3)
B9 0.086(5) 0.065(4) 0.081(4) -0.010(4) 0.023(4) -0.015(4)
B10 0.071(4) 0.074(4) 0.053(3) -0.025(3) 0.008(3) -0.009(3)
B11 0.056(4) 0.059(4) 0.092(4) -0.006(4) 0.020(3) 0.006(3)
B12 0.079(4) 0.037(3) 0.102(5) 0.004(3) 0.017(4) -0.007(3)
B23 0.116(5) 0.147(6) 0.040(3) -0.009(4) 0.005(4) -0.082(4)
B24 0.061(4) 0.000(2) 0.144(6) 0.002(3) -0.033(4) -0.005(2)
B25 0.107(4) 0.033(3) 0.073(3) 0.025(3) 0.044(3) 0.020(3)
B26 0.080(4) 0.067(4) 0.113(5) -0.031(4) -0.016(4) 0.045(3)
B27 0.064(4) 0.076(5) 0.095(5) -0.003(4) -0.004(4) -0.002(4)
B28 0.076(4) 0.067(4) 0.104(5) 0.001(4) 0.019(4) 0.008(4)
B29 0.074(4) 0.050(4) 0.102(5) -0.030(4) 0.013(4) 0.010(3)
B30 0.044(3) 0.078(4) 0.078(4) 0.010(4) 0.012(3) -0.032(3)
B31 0.079(5) 0.092(5) 0.056(4) 0.011(4) -0.015(4) -0.010(4)
B32 0.129(6) 0.067(4) 0.045(4) 0.011(3) -0.010(4) 0.014(4)
C1 0.088(4) 0.371(8) 0.126(4) 0.169(4) -0.028(4) -0.110(4)
C2 0.114(4) 0.048(3) 0.044(2) -0.020(2) 0.033(3) -0.025(3)
C3 0.054(3) 0.074(4) 0.080(3) -0.002(3) 0.015(3) -0.003(3)
C4 0.091(4) 0.087(4) 0.109(4) 0.019(4) 0.033(3) 0.024(3)
C5 0.146(5) 0.061(4) 0.101(4) 0.007(3) 0.073(3) 0.016(3)
C6 0.170(6) 0.078(4) 0.099(4) -0.034(3) 0.052(4) -0.024(4)
C7 0.094(4) 0.081(4) 0.097(4) -0.027(3) 0.023(4) -0.015(3)
C8 0.104(4) 0.037(3) 0.096(4) -0.003(3) 0.027(3) -0.001(3)
C9 0.099(4) 0.049(3) 0.082(3) 0.010(3) 0.030(3) 0.018(3)
C10 0.068(3) 0.089(4) 0.071(3) -0.037(3) 0.027(3) -0.016(3)
C21 0.057(3) 0.052(3) 0.221(5) -0.053(3) 0.088(3) -0.030(2)
C22 0.045(3) 0.133(5) 0.133(5) 0.049(4) 0.016(3) -0.020(3)
C23 0.070(3) 0.062(5) 0.119(4) 0.012(3) 0.005(3) 0.022(3)
C24 0.139(4) 0.067(4) 0.099(3) 0.017(4) -0.012(3) -0.021(5)
C25 0.180(5) 0.251(7) 0.115(4) 0.064(7) -0.055(4) -0.139(6)
C26 0.125(4) 0.261(7) 0.107(4) 0.081(7) -0.045(4) -0.106(6)
C27 0.089(3) 0.154(5) 0.124(4) 0.076(5) -0.044(3) -0.052(5)
C28 0.079(3) 0.103(5) 0.073(3) 0.004(4) -0.003(3) -0.021(4)
C29 0.094(3) 0.096(4) 0.055(3) -0.014(4) -0.018(3) -0.023(4)
C30 0.061(3) 0.196(8) 0.079(3) 0.031(5) 0.001(3) 0.019(4)

loop_
_atom_type_symbol
_atom_type_description
_atom_type_scat_dispersion_real
_atom_type_scat_dispersion_imag
_atom_type_scat_source
C C 0.0033 0.0016 'International Tables Vol C Tables 4.2.6.8 and 6.1.1.4'
H H 0.0000 0.0000 'International Tables Vol C Tables 4.2.6.8 and 6.1.1.4'
B B 0.0013 0.0007 'International Tables Vol C Tables 4.2.6.8 and 6.1.1.4'
O O 0.0106 0.0060 'International Tables Vol C Tables 4.2.6.8 and 6.1.1.4'
Er Er -0.2586 4.9576 'International Tables Vol C Tables 4.2.6.8 and 6.1.1.4'
Li Li -0.0003 0.0001 'International Tables Vol C Tables 4.2.6.8 and 6.1.1.4'

loop_
_geom_angle_atom_site_label_1
_geom_angle_atom_site_label_2
_geom_angle_atom_site_label_3
_geom_angle
_geom_angle_site_symmetry_1
_geom_angle_site_symmetry_3
C1 Er1 C21 124.19(18) . .
C1 Er1 C2 34.56(14) . .
C21 Er1 C2 130.28(15) . .
C1 Er1 C22 129.39(17) . .
C21 Er1 C22 35.45(15) . .
C2 Er1 C22 157.98(16) . .
C1 Er1 B23 146.3(2) . .
C21 Er1 B23 65.59(18) . .
C2 Er1 B23 163.36(17) . .
C22 Er1 B23 37.95(18) . .
C1 Er1 B3 67.20(17) . .
C21 Er1 B3 143.84(17) . .
C2 Er1 B3 38.50(16) . .
C22 Er1 B3 162.90(18) . .
B23 Er1 B3 126.69(19) . .
C1 Er1 B4 78.89(19) . .
C21 Er1 B4 156.71(17) . .
C2 Er1 B4 66.01(17) . .
C22 Er1 B4 134.11(18) . .
B23 Er1 B4 97.35(19) . .
B3 Er1 B4 36.2(2) . .
C1 Er1 Li1 114.6(2) . .
C21 Er1 Li1 113.4(2) . .
C2 Er1 Li1 85.1(2) . .
C22 Er1 Li1 115.1(2) . .
B23 Er1 Li1 82.8(2) . .
B3 Er1 Li1 47.8(2) . .
B4 Er1 Li1 45.8(2) . .
C2 B3 B4 118.4(4) . .
C2 B3 B8 105.1(4) . .
B4 B3 B8 59.6(4) . .
C2 B3 B7 53.6(3) . .
B4 B3 B7 106.5(5) . .
B8 B3 B7 57.5(3) . .
C2 B3 Er1 67.4(2) . .
B4 B3 Er1 78.4(3) . .
B8 B3 Er1 127.8(4) . .
B7 B3 Er1 115.3(3) . .
B3 B4 B8 62.8(4) . .
B3 B4 B9 116.3(5) . .
B8 B4 B9 61.8(4) . .
B3 B4 B5 121.1(4) . .
B8 B4 B5 108.8(4) . .
B9 B4 B5 55.8(3) . .
B3 B4 Li1 70.0(4) . .
B8 B4 Li1 113.5(5) . .
B9 B4 Li1 163.9(4) . .
B5 B4 Li1 135.6(4) . .
B3 B4 Er1 65.4(3) . .
B8 B4 Er1 119.5(4) . .
B9 B4 Er1 122.4(3) . .
B5 B4 Er1 74.2(2) . .
Li1 B4 Er1 73.7(3) . .
B10 B5 B9 63.5(3) . .
B10 B5 B6 58.2(3) . .
B9 B5 B6 111.2(4) . .
B10 B5 B4 106.0(4) . .
B9 B5 B4 57.0(3) . .
B6 B5 B4 108.9(4) . .
C1 B6 B10 109.4(4) . .
C1 B6 B11 57.6(3) . .
B10 B6 B11 58.6(3) . .
C1 B6 B5 122.5(4) . .
B10 B6 B5 56.7(3) . .
B11 B6 B5 107.4(4) . .
C1 B6 Li2 121.2(4) . .
B10 B6 Li2 72.3(4) . .
B11 B6 Li2 80.4(4) . .
B5 B6 Li2 107.3(4) . .
C2 B7 B8 111.8(4) . .
C2 B7 B3 58.6(3) . .
B8 B7 B3 59.9(3) . .
C2 B7 B12 110.8(4) . .
B8 B7 B12 61.5(4) . .
B3 B7 B12 105.1(4) . .
B4 B8 B7 109.1(4) . .
B4 B8 B9 59.2(4) . .
B7 B8 B9 116.5(4) . .
B4 B8 B3 57.6(3) . .
B7 B8 B3 62.6(4) . .
B9 B8 B3 109.6(4) . .
B4 B8 B12 103.7(4) . .
B7 B8 B12 62.7(4) . .
B9 B8 B12 61.8(4) . .
B3 B8 B12 107.8(4) . .
B4 B8 Li3 119.6(5) . .
B7 B8 Li3 119.0(4) . .
B9 B8 Li3 67.5(4) . .
B3 B8 Li3 177.1(5) . .
B12 B8 Li3 71.6(4) . .
B5 B9 B4 67.1(4) . .
B5 B9 B8 115.8(5) . .
B4 B9 B8 59.0(4) . .
B5 B9 B10 57.4(3) . .
B4 B9 B10 109.1(5) . .
B8 B9 B10 110.9(5) . .
B5 B9 B12 103.8(4) . .
B4 B9 B12 102.9(5) . .
B8 B9 B12 60.9(4) . .
B10 B9 B12 57.4(3) . .
B5 B9 Li3 168.7(5) . .
B4 B9 Li3 124.1(4) . .
B8 B9 Li3 73.0(4) . .
B10 B9 Li3 113.7(4) . .
B12 B9 Li3 73.7(4) . .
B5 B10 B11 117.9(5) . .
B5 B10 B6 65.1(3) . .
B11 B10 B6 62.7(4) . .
B5 B10 B12 110.1(4) . .
B11 B10 B12 61.0(4) . .
B6 B10 B12 109.0(5) . .
B5 B10 B9 59.1(3) . .
B11 B10 B9 117.2(5) . .
B6 B10 B9 113.3(5) . .
B12 B10 B9 63.6(4) . .
B5 B10 Li2 111.1(4) . .
B11 B10 Li2 80.8(4) . .
B6 B10 Li2 70.8(4) . .
B12 B10 Li2 133.3(4) . .
B9 B10 Li2 161.8(5) . .
C1 B11 B10 110.2(4) . .
C1 B11 B12 113.2(4) . .
B10 B11 B12 60.8(4) . .
C1 B11 B6 58.5(3) . .
B10 B11 B6 58.6(3) . .
B12 B11 B6 105.7(4) . .
B10 B12 B11 58.2(3) . .
B10 B12 B8 109.4(4) . .
B11 B12 B8 125.5(5) . .
B10 B12 B9 59.1(3) . .
B11 B12 B9 110.8(4) . .
B8 B12 B9 57.4(3) . .
B10 B12 B7 124.1(4) . .
B11 B12 B7 86.2(4) . .
B8 B12 B7 55.8(3) . .
B9 B12 B7 106.7(4) . .
B10 B12 Li3 108.7(4) . .
B11 B12 Li3 162.2(5) . .
B8 B12 Li3 68.5(4) . .
B9 B12 Li3 65.4(4) . .
B7 B12 Li3 111.6(4) . .
C22 B23 B24 116.3(5) . .
C22 B23 B28 109.0(5) . .
B24 B23 B28 60.6(4) . .
C22 B23 B27 58.5(3) . .
B24 B23 B27 103.7(5) . .
B28 B23 B27 55.7(4) . .
C22 B23 Er1 69.3(3) . .
B24 B23 Er1 75.9(3) . .
B28 B23 Er1 130.6(4) . .
B27 B23 Er1 121.3(4) . .
B29 B24 B25 66.7(4) . .
B29 B24 B23 118.2(5) . .
B25 B24 B23 124.5(5) . .
B29 B24 B28 63.6(4) . .
B25 B24 B28 120.6(5) . .
B23 B24 B28 61.0(4) . .
B29 B24 Li1 111.6(4) . .
B25 B24 Li1 67.2(4) . .
B23 B24 Li1 129.2(4) . .
B28 B24 Li1 163.1(5) . .
B24 B25 B26 110.1(4) . .
B24 B25 B29 54.7(3) . .
B26 B25 B29 109.6(4) . .
B24 B25 B30 102.2(4) . .
B26 B25 B30 57.1(3) . .
B29 B25 B30 61.4(3) . .
B24 B25 Li1 71.2(4) . .
B26 B25 Li1 134.7(4) . .
B29 B25 Li1 106.8(4) . .
B30 B25 Li1 167.6(4) . .
C21 B26 B30 106.2(4) . .
C21 B26 B31 56.2(3) . .
B30 B26 B31 55.9(3) . .
C21 B26 B25 119.3(5) . .
B30 B26 B25 62.3(3) . .
B31 B26 B25 108.2(4) . .
C21 B26 Li5 121.0(4) . .
B30 B26 Li5 58.4(4) . .
B31 B26 Li5 73.3(4) . .
B25 B26 Li5 102.8(4) . .
B28 B27 C22 109.6(4) . .
B28 B27 B23 60.1(4) . .
C22 B27 B23 54.9(3) . .
B28 B27 B32 62.7(4) . .
C22 B27 B32 110.3(4) . .
B23 B27 B32 104.0(4) . .
B27 B28 B24 108.7(5) . .
B27 B28 B23 64.2(4) . .
B24 B28 B23 58.4(3) . .
B27 B28 B29 116.5(5) . .
B24 B28 B29 54.0(3) . .
B23 B28 B29 107.3(5) . .
B27 B28 B32 63.2(4) . .
B24 B28 B32 97.2(5) . .
B23 B28 B32 107.2(5) . .
B29 B28 B32 60.8(4) . .
B24 B29 B28 62.4(4) . .
B24 B29 B25 58.6(4) . .
B28 B29 B25 112.8(4) . .
B24 B29 B32 103.5(4) . .
B28 B29 B32 61.5(4) . .
B25 B29 B32 104.7(4) . .
B24 B29 B30 104.0(4) . .
B28 B29 B30 110.0(4) . .
B25 B29 B30 59.9(3) . .
B32 B29 B30 56.6(3) . .
B31 B30 B26 63.8(4) . .
B31 B30 B32 63.4(4) . .
B26 B30 B32 111.5(4) . .
B31 B30 B25 113.3(4) . .
B26 B30 B25 60.6(3) . .
B32 B30 B25 107.3(4) . .
B31 B30 B29 115.2(5) . .
B26 B30 B29 110.3(5) . .
B32 B30 B29 61.1(3) . .
B25 B30 B29 58.7(3) . .
C21 B31 B30 107.8(4) . .
C21 B31 B32 114.9(5) . .
B30 B31 B32 60.9(4) . .
C21 B31 B26 53.6(3) . .
B30 B31 B26 60.3(4) . .
B32 B31 B26 107.1(4) . .
C21 B31 Li5 112.2(4) . .
B30 B31 Li5 55.5(4) . .
B32 B31 Li5 108.8(4) . .
B26 B31 Li5 65.7(4) . .
B30 B32 B31 55.7(4) . .
B30 B32 B29 62.4(4) . .
B31 B32 B29 109.9(4) . .
B30 B32 B28 111.8(4) . .
B31 B32 B28 121.7(5) . .
B29 B32 B28 57.8(3) . .
B30 B32 B27 123.4(5) . .
B31 B32 B27 84.5(4) . .
B29 B32 B27 105.8(4) . .
B28 B32 B27 54.1(4) . .
C2 C1 C10 118.9(5) . .
C2 C1 B11 105.9(4) . .
C10 C1 B11 114.9(4) . .
C2 C1 B6 123.2(4) . .
C10 C1 B6 115.0(4) . .
B11 C1 B6 63.9(4) . .
C2 C1 Er1 73.8(2) . .
C10 C1 Er1 106.7(3) . .
B11 C1 Er1 130.6(4) . .
B6 C1 Er1 75.3(3) . .
C1 C2 B7 109.7(4) . .
C1 C2 C3 111.8(4) . .
B7 C2 C3 116.1(4) . .
C1 C2 B3 125.4(4) . .
B7 C2 B3 67.8(3) . .
C3 C2 B3 117.6(4) . .
C1 C2 Er1 71.7(2) . .
B7 C2 Er1 133.1(3) . .
C3 C2 Er1 105.3(3) . .
B3 C2 Er1 74.1(2) . .
C9 C3 C2 112.1(4) . .
C9 C4 C5 119.4(5) . .
C6 C5 C4 119.5(6) . .
C7 C6 C5 119.5(6) . .
C6 C7 C8 123.1(6) . .
C7 C8 C9 120.6(6) . .
C7 C8 C10 124.5(5) . .
C9 C8 C10 114.2(4) . .
C4 C9 C8 117.5(5) . .
C4 C9 C3 122.0(5) . .
C8 C9 C3 120.5(5) . .
C1 C10 C8 110.4(4) . .
C22 C21 B26 130.0(4) . .
C22 C21 C23 112.7(4) . .
B26 C21 C23 115.6(4) . .
C22 C21 B31 107.2(4) . .
B26 C21 B31 70.2(4) . .
C23 C21 B31 107.1(4) . .
C22 C21 Er1 73.4(2) . .
B26 C21 Er1 76.6(3) . .
C23 C21 Er1 113.0(3) . .
B31 C21 Er1 135.9(3) . .
C21 C22 C30 118.8(4) . .
C21 C22 B23 119.0(4) . .
C30 C22 B23 116.4(4) . .
C21 C22 B27 106.0(4) . .
C30 C22 B27 118.2(4) . .
B23 C22 B27 66.6(4) . .
C21 C22 Er1 71.1(2) . .
C30 C22 Er1 103.6(3) . .
B23 C22 Er1 72.7(3) . .
B27 C22 Er1 131.0(3) . .
C29 C23 C21 115.1(4) . .
C25 C24 C29 120.3(6) . .
C25 C24 Li4 104.9(8) . .
C29 C24 Li4 124.8(8) . .
C26 C25 C24 120.5(6) . .
C25 C26 C27 121.1(5) . .
C26 C27 C28 119.0(5) . .
C29 C28 C27 118.7(4) . .
C29 C28 C30 118.1(4) . .
C27 C28 C30 122.9(5) . .
C28 C29 C24 119.6(4) . .
C28 C29 C23 120.3(4) . .
C24 C29 C23 119.7(5) . .
C22 C30 C28 110.7(5) . .
C45 O41 C42 107.6(3) . .
C45 O41 Li1 119.3(4) . .
C42 O41 Li1 119.0(4) . .
O41 C42 C43 106.4(3) . .
C42 C43 C44 106.7(4) . .
C45 C44 C43 105.6(4) . .
O41 C45 C44 106.1(4) . .
C49 O45 C46 105.3(4) . .
C49 O45 Li3 131.4(5) . .
C46 O45 Li3 123.2(4) . .
O45 C46 C47 109.6(4) . .
C46 C47 C48 104.6(4) . .
C49 C48 C47 104.9(4) . .
O45 C49 C48 106.8(4) . .
C55 O51 C52 103.0(4) . .
O51 C52 C53 107.8(4) . .
C54 C53 C52 109.6(4) . .
C53 C54 C55 105.0(4) . .
C54 C55 O51 112.0(3) . .
C54 C55 Li3 130.3(4) . 1_556
O51 C55 Li3 117.5(4) . 1_556
C59 O55 C56 102.2(3) . .
C59 O55 Li2 127.8(5) . .
C56 O55 Li2 123.5(4) . .
O55 C56 C57 107.4(4) . .
C58 C57 C56 105.2(4) . .
C57 C58 C59 105.8(4) . .
O55 C59 C58 109.7(3) . .
C62 O61 C65 112.8(3) . .
C62 O61 Li2 119.3(4) . .
C65 O61 Li2 125.9(4) . .
O61 C62 C63 104.3(4) . .
C64 C63 C62 107.6(4) . .
C63 C64 C65 110.5(4) . .
O61 C65 C64 102.8(4) . .
C66 O65 C69 110.1(3) . .
C66 O65 Li2 126.7(4) . .
C69 O65 Li2 122.4(4) . .
O65 C66 C67 100.4(4) . .
C68 C67 C66 106.2(4) . .
C67 C68 C69 109.0(4) . .
O65 C69 C68 102.3(3) . .
C75 O71 C72 96.2(4) . .
C75 O71 Li4 155.5(15) . .
C72 O71 Li4 66.3(14) . .
O71 C72 C73 116.5(5) . .
C72 C73 C74 101.5(4) . .
C75 C74 C73 98.8(4) . .
O71 C75 C74 113.8(4) . .
C76 O75 C79 103.4(4) . .
C76 O75 Li5 140.0(4) . .
C79 O75 Li5 116.3(4) . .
O75 C76 C77 113.3(4) . .
C76 C77 C78 104.7(5) . .
C79 C78 C77 104.8(4) . .
C78 C79 O75 113.7(5) . .
C82 O81 C85 109.4(3) . .
C82 O81 Li5 125.0(5) . .
C85 O81 Li5 112.6(4) . .
O81 C82 C83 104.6(4) . .
C84 C83 C82 108.6(4) . .
C83 C84 C85 110.3(4) . .
C84 C85 O81 101.3(4) . .
C86 O85 C89 114.2(4) . .
C86 O85 Li3 121.9(5) . .
C89 O85 Li3 117.9(5) . .
O85 C86 C87 100.4(4) . .
C88 C87 C86 109.8(5) . .
C87 C88 C89 108.0(4) . .
C88 C89 O85 98.3(5) . .
O65 Li2 O61 99.8(5) . .
O65 Li2 O55 106.3(6) . .
O61 Li2 O55 106.7(5) . .
O65 Li2 B6 136.7(5) . .
O61 Li2 B6 103.7(5) . .
O55 Li2 B6 101.1(5) . .
O65 Li2 B10 105.4(4) . .
O61 Li2 B10 137.6(6) . .
O55 Li2 B10 98.3(4) . .
B6 Li2 B10 36.9(2) . .
O85 Li3 O45 104.1(5) . .
O85 Li3 C55 95.4(5) . 1_554
O45 Li3 C55 94.3(4) . 1_554
O85 Li3 B9 107.7(5) . .
O45 Li3 B9 140.3(6) . .
C55 Li3 B9 105.6(5) 1_554 .
O85 Li3 B8 145.8(5) . .
O45 Li3 B8 103.3(5) . .
C55 Li3 B8 102.6(5) 1_554 .
B9 Li3 B8 39.5(3) . .
O85 Li3 B12 112.5(5) . .
O45 Li3 B12 104.5(5) . .
C55 Li3 B12 140.6(5) 1_554 .
B9 Li3 B12 40.9(3) . .
B8 Li3 B12 39.9(2) . .
O41 Li1 B4 120.7(5) . .
O41 Li1 B25 119.6(5) . .
B4 Li1 B25 119.6(4) . .
O41 Li1 B24 125.9(5) . .
B4 Li1 B24 100.1(4) . .
B25 Li1 B24 41.6(3) . .
O41 Li1 Er1 174.3(5) . .
B4 Li1 Er1 60.5(3) . .
B25 Li1 Er1 59.2(2) . .
B24 Li1 Er1 57.6(2) . .
O75 Li5 O81 101.6(5) . .
O75 Li5 B26 147.5(5) . .
O81 Li5 B26 110.0(4) . .
O75 Li5 B31 107.9(4) . .
O81 Li5 B31 150.5(5) . .
B26 Li5 B31 41.0(3) . .
O71 Li4 C24 129.0(19) . .

loop_
_geom_bond_atom_site_label_1
_geom_bond_atom_site_label_2
_geom_bond_distance
_geom_bond_site_symmetry_2
Er1 C1 2.451(4) .
Er1 C21 2.460(4) .
Er1 C2 2.478(4) .
Er1 C22 2.491(4) .
Er1 B23 2.542(8) .
Er1 B3 2.583(6) .
Er1 B4 2.784(5) .
Er1 Li1 3.070(9) .
B3 C2 1.672(7) .
B3 B4 1.679(9) .
B3 B8 1.767(9) .
B3 B7 1.813(8) .
B4 B8 1.714(8) .
B4 B9 1.718(9) .
B4 B5 1.886(8) .
B4 Li1 2.295(12) .
B5 B10 1.662(8) .
B5 B9 1.693(8) .
B5 B6 1.804(8) .
B6 C1 1.671(8) .
B6 B10 1.689(8) .
B6 B11 1.759(8) .
B6 Li2 2.658(13) .
B7 C2 1.576(7) .
B7 B8 1.722(9) .
B7 B12 1.848(10) .
B8 B9 1.763(9) .
B8 B12 1.828(8) .
B8 Li3 2.652(13) .
B9 B10 1.766(8) .
B9 B12 1.844(9) .
B9 Li3 2.563(12) .
B10 B11 1.689(9) .
B10 B12 1.733(8) .
B10 Li2 2.683(12) .
B11 C1 1.654(8) .
B11 B12 1.737(8) .
B12 Li3 2.706(12) .
B23 C22 1.637(8) .
B23 B24 1.722(9) .
B23 B28 1.768(10) .
B23 B27 1.837(9) .
B24 B29 1.607(8) .
B24 B25 1.681(10) .
B24 B28 1.761(8) .
B24 Li1 2.399(11) .
B25 B26 1.804(9) .
B25 B29 1.809(8) .
B25 B30 1.833(8) .
B25 Li1 2.337(11) .
B26 C21 1.534(7) .
B26 B30 1.737(9) .
B26 B31 1.794(9) .
B26 Li5 2.490(13) .
B27 B28 1.685(9) .
B27 C22 1.707(8) .
B27 B32 1.858(10) .
B28 B29 1.781(9) .
B28 B32 1.849(10) .
B29 B32 1.837(8) .
B29 B30 1.859(9) .
B30 B31 1.655(8) .
B30 B32 1.751(9) .
B31 C21 1.584(8) .
B31 B32 1.791(10) .
B31 Li5 2.616(13) .
C1 C2 1.465(6) .
C1 C10 1.522(7) .
C2 C3 1.586(7) .
C3 C9 1.484(7) .
C4 C9 1.374(8) .
C4 C5 1.418(8) .
C5 C6 1.373(9) .
C6 C7 1.312(9) .
C7 C8 1.338(7) .
C8 C9 1.400(7) .
C8 C10 1.552(8) .
C21 C22 1.507(6) .
C21 C23 1.579(6) .
C22 C30 1.529(8) .
C23 C29 1.561(6) .
C24 C25 1.356(8) .
C24 C29 1.375(6) .
C24 Li4 2.43(3) .
C25 C26 1.321(9) .
C26 C27 1.368(7) .
C27 C28 1.401(6) .
C28 C29 1.362(7) .
C28 C30 1.528(6) .
O41 C45 1.408(5) .
O41 C42 1.428(5) .
O41 Li1 1.994(10) .
C42 C43 1.451(6) .
C43 C44 1.473(7) .
C44 C45 1.457(7) .
O45 C49 1.414(6) .
O45 C46 1.427(6) .
O45 Li3 2.022(12) .
C46 C47 1.433(6) .
C47 C48 1.486(7) .
C48 C49 1.437(7) .
O51 C55 1.428(5) .
O51 C52 1.431(6) .
C52 C53 1.439(6) .
C53 C54 1.389(6) .
C54 C55 1.405(5) .
C55 Li3 2.141(11) 1_556
O55 C59 1.423(5) .
O55 C56 1.431(6) .
O55 Li2 2.002(12) .
C56 C57 1.430(6) .
C57 C58 1.399(6) .
C58 C59 1.446(6) .
O61 C62 1.422(5) .
O61 C65 1.430(6) .
O61 Li2 1.976(11) .
C62 C63 1.431(7) .
C63 C64 1.428(7) .
C64 C65 1.434(6) .
O65 C66 1.436(5) .
O65 C69 1.441(5) .
O65 Li2 1.968(12) .
C66 C67 1.446(6) .
C67 C68 1.425(7) .
C68 C69 1.442(6) .
O71 C75 1.388(5) .
O71 C72 1.422(7) .
O71 Li4 1.25(3) .
C72 C73 1.417(6) .
C73 C74 1.514(8) .
C74 C75 1.436(6) .
O75 C76 1.406(6) .
O75 C79 1.411(6) .
O75 Li5 1.870(10) .
C76 C77 1.411(6) .
C77 C78 1.495(8) .
C78 C79 1.400(7) .
O81 C82 1.421(5) .
O81 C85 1.437(6) .
O81 Li5 2.025(10) .
C82 C83 1.424(7) .
C83 C84 1.365(7) .
C84 C85 1.435(6) .
O85 C86 1.397(6) .
O85 C89 1.428(7) .
O85 Li3 1.978(13) .
C86 C87 1.417(7) .
C87 C88 1.361(8) .
C88 C89 1.416(6) .
Li3 C55 2.141(11) 1_554
